data_1569364
loop_
_publ_author_name
'Wang, Xing'
'Zhang, Yanping'
'Hong, Miao'

_publ_section_title
;
 Insights into the interaction between bis(aryloxide)alkylaluminum and
 N-heterocyclic carbene: from an abnormal Lewis adduct to a frustrated
 Lewis pair for efficient polymerizations of biomass-derived acrylic
 monomers
;
_journal_issue 28
_journal_name_full 'Polymer Chemistry'
_journal_page_first 3286
_journal_page_last 3293
_journal_paper_doi 10.1039/D3PY00546A
_journal_volume 14
_journal_year 2023
_chemical_formula_sum 'C43 H71 Al N2 O2'
_chemical_formula_weight 674.99
_space_group_crystal_system monoclinic
_space_group_IT_number 14
_space_group_name_Hall '-P 2yn'
_space_group_name_H-M_alt 'P 1 21/n 1'
_atom_sites_solution_hydrogens geom
_audit_creation_method SHELXL-2013
_audit_update_record
;
2023-02-06 deposited with the CCDC.	2023-06-13 downloaded from the CCDC.
;
_cell_angle_alpha 90
_cell_angle_beta 95.074(2)
_cell_angle_gamma 90
_cell_formula_units_Z 4
_cell_length_a 9.7774(7)
_cell_length_b 17.9495(15)
_cell_length_c 24.4311(18)
_cell_measurement_reflns_used 9902
_cell_measurement_temperature 192(2)
_cell_measurement_theta_max 54.642
_cell_measurement_theta_min 4.640
_cell_volume 4270.8(6)
_computing_cell_refinement 'Bruker SAINT'
_computing_data_collection 'Bruker APEX2'
_computing_data_reduction 'Bruker SAINT'
_computing_molecular_graphics 'Bruker SHELXTL'
_computing_publication_material 'Bruker SHELXTL'
_computing_structure_refinement 'SHELXL-2013 (Sheldrick, 2013)'
_computing_structure_solution 'SHELXS-97 (Sheldrick 2008)'
_diffrn_ambient_temperature 192(2)
_diffrn_measured_fraction_theta_full 0.998
_diffrn_measured_fraction_theta_max 0.998
_diffrn_measurement_device_type 'Bruker APEX-II CCD'
_diffrn_measurement_method '\f and \w scans'
_diffrn_radiation_type MoK\a
_diffrn_radiation_wavelength 0.71073
_diffrn_reflns_av_R_equivalents 0.0536
_diffrn_reflns_av_unetI/netI 0.0407
_diffrn_reflns_Laue_measured_fraction_full 0.998
_diffrn_reflns_Laue_measured_fraction_max 0.998
_diffrn_reflns_limit_h_max 12
_diffrn_reflns_limit_h_min -12
_diffrn_reflns_limit_k_max 19
_diffrn_reflns_limit_k_min -22
_diffrn_reflns_limit_l_max 29
_diffrn_reflns_limit_l_min -30
_diffrn_reflns_number 43340
_diffrn_reflns_point_group_measured_fraction_full 0.998
_diffrn_reflns_point_group_measured_fraction_max 0.998
_diffrn_reflns_theta_full 25.242
_diffrn_reflns_theta_max 25.999
_diffrn_reflns_theta_min 2.379
_exptl_absorpt_coefficient_mu 0.082
_exptl_absorpt_correction_T_max 0.7456
_exptl_absorpt_correction_T_min 0.6765
_exptl_absorpt_correction_type multi-scan
_exptl_absorpt_process_details sadabs
_exptl_crystal_colour colorless
_exptl_crystal_density_diffrn 1.050
_exptl_crystal_description prismatic
_exptl_crystal_F_000 1488
_exptl_crystal_size_max 0.180
_exptl_crystal_size_mid 0.150
_exptl_crystal_size_min 0.120
_refine_diff_density_max 0.381
_refine_diff_density_min -0.259
_refine_diff_density_rms 0.041
_refine_ls_extinction_method none
_refine_ls_goodness_of_fit_ref 1.047
_refine_ls_hydrogen_treatment constr
_refine_ls_matrix_type full
_refine_ls_number_parameters 454
_refine_ls_number_reflns 8376
_refine_ls_number_restraints 0
_refine_ls_restrained_S_all 1.047
_refine_ls_R_factor_all 0.0722
_refine_ls_R_factor_gt 0.0497
_refine_ls_shift/su_max 0.002
_refine_ls_shift/su_mean 0.000
_refine_ls_structure_factor_coef Fsqd
_refine_ls_weighting_details 'w=1/[\s^2^(Fo^2^)+(0.0471P)^2^+1.9985P] where P=(Fo^2^+2Fc^2^)/3'
_refine_ls_weighting_scheme calc
_refine_ls_wR_factor_gt 0.1121
_refine_ls_wR_factor_ref 0.1275
_reflns_Friedel_coverage 0.000
_reflns_number_gt 6389
_reflns_number_total 8376
_reflns_threshold_expression 'I > 2\s(I)'
_cod_data_source_file d3py00546a2.cif
_cod_data_source_block mo_d8v20547_0m
_cod_depositor_comments 'Adding full bibliography for 1569363--1569366.cif.'
_cod_original_sg_symbol_H-M 'P 21/n'
_cod_database_code 1569364
_shelx_space_group_comment
; 
The symmetry employed for this shelxl refinement is uniquely defined 
by the following loop, which should always be used as a source of 
symmetry information in preference to the above space-group names. 
They are only intended as comments. 
;
_shelx_estimated_absorpt_t_min 0.985
_shelx_estimated_absorpt_t_max 0.990
_shelxl_version_number 2013-4

loop_
_space_group_symop_operation_xyz
'x, y, z'
'-x+1/2, y+1/2, -z+1/2'
'-x, -y, -z'
'x-1/2, -y-1/2, z-1/2'

loop_
_atom_site_label
_atom_site_type_symbol
_atom_site_fract_x
_atom_site_fract_y
_atom_site_fract_z
_atom_site_U_iso_or_equiv
_atom_site_adp_type
_atom_site_occupancy
_atom_site_site_symmetry_order
_atom_site_calc_flag
_atom_site_refinement_flags_posn
_atom_site_refinement_flags_adp
_atom_site_refinement_flags_occupancy
_atom_site_disorder_assembly
_atom_site_disorder_group
Al1 Al 0.13604(5) 0.66313(3) 0.63266(2) 0.02408(13) Uani 1 1 d . . . . .
O1 O 0.15337(12) 0.69579(7) 0.56542(5) 0.0281(3) Uani 1 1 d . . . . .
O2 O 0.19993(12) 0.72720(7) 0.68433(5) 0.0304(3) Uani 1 1 d . . . . .
N1 N 0.26056(14) 0.49652(8) 0.64822(6) 0.0271(3) Uani 1 1 d . . . . .
N2 N 0.45383(15) 0.51982(9) 0.69553(6) 0.0314(4) Uani 1 1 d . . . . .
C1 C 0.26537(17) 0.57486(9) 0.65353(7) 0.0260(4) Uani 1 1 d . . . . .
C2 C 0.38835(17) 0.58642(10) 0.68354(7) 0.0284(4) Uani 1 1 d . . . . .
H2 H 0.4237 0.6339 0.6946 0.034 Uiso 1 1 calc R U . . .
C3 C 0.37287(18) 0.46627(11) 0.67380(8) 0.0339(4) Uani 1 1 d . . . . .
H3 H 0.3921 0.4144 0.6761 0.041 Uiso 1 1 calc R U . . .
C4 C 0.14464(18) 0.45100(10) 0.62137(7) 0.0302(4) Uani 1 1 d . . . . .
C5 C 0.1060(2) 0.48365(12) 0.56480(8) 0.0399(5) Uani 1 1 d . . . . .
H5A H 0.0816 0.5363 0.5684 0.060 Uiso 1 1 calc R U . . .
H5B H 0.0273 0.4564 0.5470 0.060 Uiso 1 1 calc R U . . .
H5C H 0.1841 0.4793 0.5424 0.060 Uiso 1 1 calc R U . . .
C6 C 0.1900(2) 0.37046(11) 0.61555(10) 0.0462(5) Uani 1 1 d . . . . .
H6A H 0.2709 0.3688 0.5946 0.069 Uiso 1 1 calc R U . . .
H6B H 0.1153 0.3417 0.5962 0.069 Uiso 1 1 calc R U . . .
H6C H 0.2130 0.3490 0.6521 0.069 Uiso 1 1 calc R U . . .
C7 C 0.02900(19) 0.45333(11) 0.65903(8) 0.0346(4) Uani 1 1 d . . . . .
H7A H 0.0598 0.4301 0.6943 0.052 Uiso 1 1 calc R U . . .
H7B H -0.0506 0.4261 0.6419 0.052 Uiso 1 1 calc R U . . .
H7C H 0.0033 0.5052 0.6652 0.052 Uiso 1 1 calc R U . . .
C8 C 0.58714(19) 0.50650(12) 0.72974(8) 0.0407(5) Uani 1 1 d . . . . .
C9 C 0.6698(3) 0.45052(16) 0.69892(12) 0.0704(8) Uani 1 1 d . . . . .
H9A H 0.6235 0.4020 0.6979 0.106 Uiso 1 1 calc R U . . .
H9B H 0.7620 0.4455 0.7178 0.106 Uiso 1 1 calc R U . . .
H9C H 0.6768 0.4682 0.6613 0.106 Uiso 1 1 calc R U . . .
C10 C 0.5536(3) 0.4783(2) 0.78457(11) 0.0927(12) Uani 1 1 d . . . . .
H10A H 0.5012 0.5162 0.8026 0.139 Uiso 1 1 calc R U . . .
H10B H 0.6388 0.4675 0.8074 0.139 Uiso 1 1 calc R U . . .
H10C H 0.4987 0.4327 0.7796 0.139 Uiso 1 1 calc R U . . .
C11 C 0.6655(2) 0.57916(15) 0.73531(12) 0.0658(7) Uani 1 1 d . . . . .
H11A H 0.6796 0.5984 0.6987 0.099 Uiso 1 1 calc R U . . .
H11B H 0.7547 0.5707 0.7560 0.099 Uiso 1 1 calc R U . . .
H11C H 0.6129 0.6154 0.7549 0.099 Uiso 1 1 calc R U . . .
C12 C 0.19529(18) 0.74972(9) 0.53132(7) 0.0269(4) Uani 1 1 d . . . . .
C13 C 0.1241(2) 0.81860(10) 0.52432(7) 0.0331(4) Uani 1 1 d . . . . .
C14 C 0.1897(2) 0.87662(11) 0.49898(8) 0.0415(5) Uani 1 1 d . . . . .
H14 H 0.1466 0.9241 0.4968 0.050 Uiso 1 1 calc R U . . .
C15 C 0.3142(2) 0.86853(11) 0.47689(8) 0.0423(5) Uani 1 1 d . . . . .
C16 C 0.3677(2) 0.79729(11) 0.47569(8) 0.0359(4) Uani 1 1 d . . . . .
H16 H 0.4481 0.7895 0.4572 0.043 Uiso 1 1 calc R U . . .
C17 C 0.30950(18) 0.73628(10) 0.50026(7) 0.0284(4) Uani 1 1 d . . . . .
C18 C 0.36226(18) 0.65712(10) 0.48902(7) 0.0301(4) Uani 1 1 d . . . . .
C19 C 0.4330(2) 0.61890(12) 0.53970(8) 0.0437(5) Uani 1 1 d . . . . .
H19A H 0.5125 0.6485 0.5540 0.066 Uiso 1 1 calc R U . . .
H19B H 0.4636 0.5691 0.5297 0.066 Uiso 1 1 calc R U . . .
H19C H 0.3683 0.6145 0.5680 0.066 Uiso 1 1 calc R U . . .
C20 C 0.2397(2) 0.61011(11) 0.46573(8) 0.0385(5) Uani 1 1 d . . . . .
H20A H 0.1697 0.6092 0.4921 0.058 Uiso 1 1 calc R U . . .
H20B H 0.2703 0.5592 0.4592 0.058 Uiso 1 1 calc R U . . .
H20C H 0.2006 0.6319 0.4310 0.058 Uiso 1 1 calc R U . . .
C21 C 0.4659(2) 0.65742(12) 0.44538(9) 0.0466(5) Uani 1 1 d . . . . .
H21A H 0.4248 0.6817 0.4119 0.070 Uiso 1 1 calc R U . . .
H21B H 0.4907 0.6060 0.4370 0.070 Uiso 1 1 calc R U . . .
H21C H 0.5485 0.6848 0.4594 0.070 Uiso 1 1 calc R U . . .
C22 C 0.3816(3) 0.93384(13) 0.45063(12) 0.0688(8) Uani 1 1 d . . . . .
H22A H 0.4816 0.9283 0.4559 0.103 Uiso 1 1 calc R U . . .
H22B H 0.3546 0.9803 0.4678 0.103 Uiso 1 1 calc R U . . .
H22C H 0.3521 0.9352 0.4112 0.103 Uiso 1 1 calc R U . . .
C23 C -0.0245(2) 0.83071(11) 0.53932(8) 0.0390(5) Uani 1 1 d . . . . .
C24 C -0.1133(2) 0.76524(12) 0.51705(10) 0.0483(5) Uani 1 1 d . . . . .
H24A H -0.1187 0.7654 0.4768 0.072 Uiso 1 1 calc R U . . .
H24B H -0.2058 0.7701 0.5292 0.072 Uiso 1 1 calc R U . . .
H24C H -0.0721 0.7184 0.5309 0.072 Uiso 1 1 calc R U . . .
C25 C -0.0322(2) 0.84127(12) 0.60118(9) 0.0478(5) Uani 1 1 d . . . . .
H25A H 0.0145 0.7997 0.6210 0.072 Uiso 1 1 calc R U . . .
H25B H -0.1286 0.8426 0.6092 0.072 Uiso 1 1 calc R U . . .
H25C H 0.0126 0.8882 0.6128 0.072 Uiso 1 1 calc R U . . .
C26 C -0.0901(3) 0.90097(14) 0.51138(12) 0.0635(7) Uani 1 1 d . . . . .
H26A H -0.0436 0.9455 0.5270 0.095 Uiso 1 1 calc R U . . .
H26B H -0.1877 0.9030 0.5176 0.095 Uiso 1 1 calc R U . . .
H26C H -0.0806 0.8989 0.4718 0.095 Uiso 1 1 calc R U . . .
C27 C 0.29185(18) 0.73645(10) 0.72888(7) 0.0291(4) Uani 1 1 d . . . . .
C28 C 0.2671(2) 0.70579(10) 0.78088(7) 0.0335(4) Uani 1 1 d . . . . .
C29 C 0.3773(2) 0.70200(11) 0.82129(8) 0.0403(5) Uani 1 1 d . . . . .
H29 H 0.3634 0.6777 0.8549 0.048 Uiso 1 1 calc R U . . .
C30 C 0.5054(2) 0.73165(12) 0.81506(8) 0.0407(5) Uani 1 1 d . . . . .
C31 C 0.5192(2) 0.77192(11) 0.76752(8) 0.0386(5) Uani 1 1 d . . . . .
H31 H 0.6033 0.7972 0.7640 0.046 Uiso 1 1 calc R U . . .
C32 C 0.41560(19) 0.77721(10) 0.72437(7) 0.0329(4) Uani 1 1 d . . . . .
C33 C 0.4412(2) 0.82474(12) 0.67373(8) 0.0428(5) Uani 1 1 d . . . . .
C34 C 0.5664(3) 0.87669(14) 0.68439(10) 0.0588(7) Uani 1 1 d . . . . .
H34A H 0.5543 0.9082 0.7164 0.088 Uiso 1 1 calc R U . . .
H34B H 0.5746 0.9082 0.6521 0.088 Uiso 1 1 calc R U . . .
H34C H 0.6498 0.8467 0.6915 0.088 Uiso 1 1 calc R U . . .
C35 C 0.3181(3) 0.87481(13) 0.65773(11) 0.0601(7) Uani 1 1 d . . . . .
H35A H 0.2368 0.8440 0.6480 0.090 Uiso 1 1 calc R U . . .
H35B H 0.3371 0.9055 0.6261 0.090 Uiso 1 1 calc R U . . .
H35C H 0.3012 0.9071 0.6888 0.090 Uiso 1 1 calc R U . . .
C36 C 0.4713(3) 0.77321(14) 0.62599(8) 0.0550(6) Uani 1 1 d . . . . .
H36A H 0.5552 0.7447 0.6362 0.083 Uiso 1 1 calc R U . . .
H36B H 0.4838 0.8032 0.5933 0.083 Uiso 1 1 calc R U . . .
H36C H 0.3942 0.7389 0.6180 0.083 Uiso 1 1 calc R U . . .
C37 C 0.6234(3) 0.72331(15) 0.85893(9) 0.0593(7) Uani 1 1 d . . . . .
H37A H 0.5903 0.7317 0.8951 0.089 Uiso 1 1 calc R U . . .
H37B H 0.6948 0.7599 0.8527 0.089 Uiso 1 1 calc R U . . .
H37C H 0.6615 0.6729 0.8574 0.089 Uiso 1 1 calc R U . . .
C38 C 0.1258(2) 0.67679(11) 0.79515(8) 0.0389(5) Uani 1 1 d . . . . .
C39 C 0.1018(2) 0.59706(11) 0.77394(9) 0.0424(5) Uani 1 1 d . . . . .
H39A H 0.1038 0.5964 0.7339 0.064 Uiso 1 1 calc R U . . .
H39B H 0.0122 0.5794 0.7836 0.064 Uiso 1 1 calc R U . . .
H39C H 0.1742 0.5644 0.7907 0.064 Uiso 1 1 calc R U . . .
C40 C 0.1173(3) 0.67383(15) 0.85798(9) 0.0622(7) Uani 1 1 d . . . . .
H40A H 0.1789 0.6349 0.8739 0.093 Uiso 1 1 calc R U . . .
H40B H 0.0228 0.6626 0.8657 0.093 Uiso 1 1 calc R U . . .
H40C H 0.1447 0.7221 0.8742 0.093 Uiso 1 1 calc R U . . .
C41 C 0.0104(2) 0.72953(12) 0.77249(10) 0.0509(6) Uani 1 1 d . . . . .
H41A H 0.0223 0.7782 0.7905 0.076 Uiso 1 1 calc R U . . .
H41B H -0.0787 0.7085 0.7798 0.076 Uiso 1 1 calc R U . . .
H41C H 0.0142 0.7355 0.7328 0.076 Uiso 1 1 calc R U . . .
C42 C -0.06408(18) 0.64616(11) 0.63820(8) 0.0335(4) Uani 1 1 d . . . . .
H42A H -0.0717 0.6201 0.6735 0.040 Uiso 1 1 calc R U . . .
H42B H -0.1056 0.6960 0.6420 0.040 Uiso 1 1 calc R U . . .
C43 C -0.1589(2) 0.60405(13) 0.59483(9) 0.0465(5) Uani 1 1 d . . . . .
H43A H -0.1346 0.6172 0.5580 0.070 Uiso 1 1 calc R U . . .
H43B H -0.2546 0.6180 0.5985 0.070 Uiso 1 1 calc R U . . .
H43C H -0.1478 0.5503 0.6005 0.070 Uiso 1 1 calc R U . . .

loop_
_atom_site_aniso_label
_atom_site_aniso_U_11
_atom_site_aniso_U_22
_atom_site_aniso_U_33
_atom_site_aniso_U_23
_atom_site_aniso_U_13
_atom_site_aniso_U_12
Al1 0.0224(3) 0.0256(3) 0.0239(3) -0.0009(2) 0.0003(2) -0.0005(2)
O1 0.0297(7) 0.0296(7) 0.0248(6) 0.0015(5) 0.0019(5) 0.0018(5)
O2 0.0324(7) 0.0307(7) 0.0275(6) -0.0037(5) 0.0000(5) -0.0042(5)
N1 0.0242(7) 0.0267(8) 0.0301(8) 0.0006(6) 0.0006(6) -0.0004(6)
N2 0.0239(8) 0.0363(9) 0.0332(9) 0.0019(7) -0.0025(6) 0.0025(7)
C1 0.0252(9) 0.0280(9) 0.0247(9) -0.0014(7) 0.0021(7) -0.0011(7)
C2 0.0267(9) 0.0288(9) 0.0294(9) -0.0001(7) 0.0006(7) 0.0013(7)
C3 0.0298(10) 0.0292(10) 0.0418(11) 0.0037(8) -0.0007(8) 0.0033(8)
C4 0.0274(9) 0.0294(9) 0.0336(10) -0.0027(8) 0.0006(8) -0.0047(7)
C5 0.0414(11) 0.0470(12) 0.0307(10) -0.0034(9) -0.0009(8) -0.0132(9)
C6 0.0414(12) 0.0323(11) 0.0656(15) -0.0104(10) 0.0079(10) -0.0046(9)
C7 0.0301(10) 0.0361(10) 0.0376(11) -0.0005(8) 0.0037(8) -0.0064(8)
C8 0.0250(10) 0.0553(13) 0.0399(11) 0.0042(10) -0.0075(8) 0.0062(9)
C9 0.0420(14) 0.086(2) 0.0799(19) -0.0115(16) -0.0127(13) 0.0264(13)
C10 0.0529(16) 0.173(4) 0.0493(16) 0.0466(19) -0.0110(13) -0.0042(19)
C11 0.0335(12) 0.0776(18) 0.0820(19) -0.0013(15) -0.0194(12) -0.0053(12)
C12 0.0299(9) 0.0273(9) 0.0228(9) -0.0005(7) -0.0009(7) -0.0019(7)
C13 0.0405(11) 0.0310(10) 0.0277(10) -0.0007(8) 0.0024(8) 0.0015(8)
C14 0.0600(14) 0.0281(10) 0.0370(11) -0.0007(8) 0.0075(10) 0.0032(9)
C15 0.0604(14) 0.0321(11) 0.0361(11) -0.0017(9) 0.0135(10) -0.0091(10)
C16 0.0411(11) 0.0376(11) 0.0301(10) -0.0057(8) 0.0092(8) -0.0072(9)
C17 0.0309(9) 0.0324(10) 0.0213(8) -0.0039(7) -0.0008(7) -0.0023(8)
C18 0.0305(10) 0.0345(10) 0.0257(9) -0.0055(8) 0.0046(7) 0.0005(8)
C19 0.0409(12) 0.0501(13) 0.0398(12) -0.0031(10) 0.0018(9) 0.0152(10)
C20 0.0441(12) 0.0347(11) 0.0366(11) -0.0082(9) 0.0019(9) -0.0039(9)
C21 0.0511(13) 0.0455(12) 0.0468(13) -0.0094(10) 0.0235(10) -0.0024(10)
C22 0.096(2) 0.0393(13) 0.0769(18) 0.0005(13) 0.0380(16) -0.0123(13)
C23 0.0403(11) 0.0329(11) 0.0438(12) 0.0043(9) 0.0042(9) 0.0107(9)
C24 0.0378(12) 0.0496(13) 0.0561(14) 0.0010(11) -0.0041(10) 0.0081(10)
C25 0.0491(13) 0.0450(12) 0.0512(13) -0.0057(10) 0.0156(10) 0.0095(10)
C26 0.0610(16) 0.0498(14) 0.0801(19) 0.0173(13) 0.0080(14) 0.0210(12)
C27 0.0338(10) 0.0290(9) 0.0242(9) -0.0069(7) 0.0003(7) 0.0000(8)
C28 0.0433(11) 0.0297(10) 0.0279(10) -0.0077(8) 0.0054(8) -0.0031(8)
C29 0.0556(13) 0.0404(12) 0.0247(10) -0.0041(8) 0.0028(9) 0.0003(10)
C30 0.0452(12) 0.0467(12) 0.0289(10) -0.0116(9) -0.0035(9) 0.0015(10)
C31 0.0369(11) 0.0449(12) 0.0332(10) -0.0123(9) -0.0003(8) -0.0072(9)
C32 0.0381(10) 0.0349(10) 0.0258(9) -0.0082(8) 0.0027(8) -0.0072(8)
C33 0.0470(12) 0.0490(13) 0.0318(11) -0.0036(9) 0.0007(9) -0.0224(10)
C34 0.0647(16) 0.0679(16) 0.0431(13) -0.0040(12) 0.0014(11) -0.0388(13)
C35 0.0662(16) 0.0479(14) 0.0636(16) 0.0161(12) -0.0098(13) -0.0182(12)
C36 0.0623(15) 0.0734(16) 0.0303(11) -0.0109(11) 0.0095(10) -0.0306(13)
C37 0.0583(15) 0.0757(18) 0.0406(13) -0.0073(12) -0.0137(11) 0.0023(13)
C38 0.0472(12) 0.0402(11) 0.0312(10) -0.0062(9) 0.0131(9) -0.0079(9)
C39 0.0472(12) 0.0408(12) 0.0395(12) -0.0012(9) 0.0053(9) -0.0106(9)
C40 0.0765(18) 0.0757(18) 0.0378(13) -0.0131(12) 0.0250(12) -0.0276(14)
C41 0.0479(13) 0.0466(13) 0.0618(15) -0.0122(11) 0.0242(11) -0.0029(10)
C42 0.0245(9) 0.0378(11) 0.0379(11) 0.0005(8) 0.0020(8) 0.0011(8)
C43 0.0306(11) 0.0493(13) 0.0571(14) 0.0049(11) -0.0092(10) -0.0063(9)

loop_
_atom_type_symbol
_atom_type_description
_atom_type_scat_dispersion_real
_atom_type_scat_dispersion_imag
_atom_type_scat_source
C C 0.0033 0.0016 'International Tables Vol C Tables 4.2.6.8 and 6.1.1.4'
H H 0.0000 0.0000 'International Tables Vol C Tables 4.2.6.8 and 6.1.1.4'
Al Al 0.0645 0.0514 'International Tables Vol C Tables 4.2.6.8 and 6.1.1.4'
N N 0.0061 0.0033 'International Tables Vol C Tables 4.2.6.8 and 6.1.1.4'
O O 0.0106 0.0060 'International Tables Vol C Tables 4.2.6.8 and 6.1.1.4'

loop_
_geom_angle_atom_site_label_1
_geom_angle_atom_site_label_2
_geom_angle_atom_site_label_3
_geom_angle
_geom_angle_site_symmetry_1
_geom_angle_site_symmetry_3
_geom_angle_publ_flag
O1 Al1 O2 112.87(6) . . ?
O1 Al1 C42 106.78(7) . . ?
O2 Al1 C42 109.58(7) . . ?
O1 Al1 C1 112.19(6) . . ?
O2 Al1 C1 98.75(7) . . ?
C42 Al1 C1 116.68(8) . . ?
C12 O1 Al1 149.59(11) . . ?
C27 O2 Al1 144.37(12) . . ?
C3 N1 C1 110.11(15) . . ?
C3 N1 C4 122.91(15) . . ?
C1 N1 C4 126.87(14) . . ?
C3 N2 C2 107.13(15) . . ?
C3 N2 C8 124.38(16) . . ?
C2 N2 C8 128.37(16) . . ?
C2 C1 N1 102.76(15) . . ?
C2 C1 Al1 120.44(13) . . ?
N1 C1 Al1 136.66(12) . . ?
C1 C2 N2 110.67(16) . . ?
C1 C2 H2 124.7 . . ?
N2 C2 H2 124.7 . . ?
N2 C3 N1 109.33(16) . . ?
N2 C3 H3 125.3 . . ?
N1 C3 H3 125.3 . . ?
N1 C4 C5 107.78(14) . . ?
N1 C4 C7 107.09(14) . . ?
C5 C4 C7 113.70(16) . . ?
N1 C4 C6 110.05(15) . . ?
C5 C4 C6 109.43(16) . . ?
C7 C4 C6 108.73(16) . . ?
C4 C5 H5A 109.5 . . ?
C4 C5 H5B 109.5 . . ?
H5A C5 H5B 109.5 . . ?
C4 C5 H5C 109.5 . . ?
H5A C5 H5C 109.5 . . ?
H5B C5 H5C 109.5 . . ?
C4 C6 H6A 109.5 . . ?
C4 C6 H6B 109.5 . . ?
H6A C6 H6B 109.5 . . ?
C4 C6 H6C 109.5 . . ?
H6A C6 H6C 109.5 . . ?
H6B C6 H6C 109.5 . . ?
C4 C7 H7A 109.5 . . ?
C4 C7 H7B 109.5 . . ?
H7A C7 H7B 109.5 . . ?
C4 C7 H7C 109.5 . . ?
H7A C7 H7C 109.5 . . ?
H7B C7 H7C 109.5 . . ?
C10 C8 N2 107.66(17) . . ?
C10 C8 C11 111.2(2) . . ?
N2 C8 C11 108.67(17) . . ?
C10 C8 C9 112.7(2) . . ?
N2 C8 C9 107.49(17) . . ?
C11 C8 C9 109.0(2) . . ?
C8 C9 H9A 109.5 . . ?
C8 C9 H9B 109.5 . . ?
H9A C9 H9B 109.5 . . ?
C8 C9 H9C 109.5 . . ?
H9A C9 H9C 109.5 . . ?
H9B C9 H9C 109.5 . . ?
C8 C10 H10A 109.5 . . ?
C8 C10 H10B 109.5 . . ?
H10A C10 H10B 109.5 . . ?
C8 C10 H10C 109.5 . . ?
H10A C10 H10C 109.5 . . ?
H10B C10 H10C 109.5 . . ?
C8 C11 H11A 109.5 . . ?
C8 C11 H11B 109.5 . . ?
H11A C11 H11B 109.5 . . ?
C8 C11 H11C 109.5 . . ?
H11A C11 H11C 109.5 . . ?
H11B C11 H11C 109.5 . . ?
O1 C12 C13 121.36(16) . . ?
O1 C12 C17 119.82(15) . . ?
C13 C12 C17 118.78(16) . . ?
C14 C13 C12 117.55(18) . . ?
C14 C13 C23 118.62(17) . . ?
C12 C13 C23 123.68(16) . . ?
C15 C14 C13 123.37(19) . . ?
C15 C14 H14 118.3 . . ?
C13 C14 H14 118.3 . . ?
C14 C15 C16 116.96(18) . . ?
C14 C15 C22 121.0(2) . . ?
C16 C15 C22 121.8(2) . . ?
C15 C16 C17 123.19(18) . . ?
C15 C16 H16 118.4 . . ?
C17 C16 H16 118.4 . . ?
C16 C17 C12 117.73(16) . . ?
C16 C17 C18 119.37(16) . . ?
C12 C17 C18 122.69(15) . . ?
C19 C18 C20 109.69(16) . . ?
C19 C18 C21 106.58(16) . . ?
C20 C18 C21 106.66(15) . . ?
C19 C18 C17 113.81(15) . . ?
C20 C18 C17 108.04(15) . . ?
C21 C18 C17 111.83(15) . . ?
C18 C19 H19A 109.5 . . ?
C18 C19 H19B 109.5 . . ?
H19A C19 H19B 109.5 . . ?
C18 C19 H19C 109.5 . . ?
H19A C19 H19C 109.5 . . ?
H19B C19 H19C 109.5 . . ?
C18 C20 H20A 109.5 . . ?
C18 C20 H20B 109.5 . . ?
H20A C20 H20B 109.5 . . ?
C18 C20 H20C 109.5 . . ?
H20A C20 H20C 109.5 . . ?
H20B C20 H20C 109.5 . . ?
C18 C21 H21A 109.5 . . ?
C18 C21 H21B 109.5 . . ?
H21A C21 H21B 109.5 . . ?
C18 C21 H21C 109.5 . . ?
H21A C21 H21C 109.5 . . ?
H21B C21 H21C 109.5 . . ?
C15 C22 H22A 109.5 . . ?
C15 C22 H22B 109.5 . . ?
H22A C22 H22B 109.5 . . ?
C15 C22 H22C 109.5 . . ?
H22A C22 H22C 109.5 . . ?
H22B C22 H22C 109.5 . . ?
C25 C23 C24 111.71(18) . . ?
C25 C23 C13 112.38(17) . . ?
C24 C23 C13 108.83(16) . . ?
C25 C23 C26 106.27(18) . . ?
C24 C23 C26 105.61(18) . . ?
C13 C23 C26 111.84(17) . . ?
C23 C24 H24A 109.5 . . ?
C23 C24 H24B 109.5 . . ?
H24A C24 H24B 109.5 . . ?
C23 C24 H24C 109.5 . . ?
H24A C24 H24C 109.5 . . ?
H24B C24 H24C 109.5 . . ?
C23 C25 H25A 109.5 . . ?
C23 C25 H25B 109.5 . . ?
H25A C25 H25B 109.5 . . ?
C23 C25 H25C 109.5 . . ?
H25A C25 H25C 109.5 . . ?
H25B C25 H25C 109.5 . . ?
C23 C26 H26A 109.5 . . ?
C23 C26 H26B 109.5 . . ?
H26A C26 H26B 109.5 . . ?
C23 C26 H26C 109.5 . . ?
H26A C26 H26C 109.5 . . ?
H26B C26 H26C 109.5 . . ?
O2 C27 C28 120.98(16) . . ?
O2 C27 C32 120.41(16) . . ?
C28 C27 C32 118.61(16) . . ?
C29 C28 C27 117.90(18) . . ?
C29 C28 C38 118.27(17) . . ?
C27 C28 C38 123.83(17) . . ?
C30 C29 C28 123.60(19) . . ?
C30 C29 H29 118.2 . . ?
C28 C29 H29 118.2 . . ?
C29 C30 C31 116.74(19) . . ?
C29 C30 C37 121.8(2) . . ?
C31 C30 C37 121.5(2) . . ?
C30 C31 C32 123.34(19) . . ?
C30 C31 H31 118.3 . . ?
C32 C31 H31 118.3 . . ?
C31 C32 C27 118.01(17) . . ?
C31 C32 C33 118.95(17) . . ?
C27 C32 C33 123.01(17) . . ?
C35 C33 C36 111.09(19) . . ?
C35 C33 C32 110.58(18) . . ?
C36 C33 C32 109.36(18) . . ?
C35 C33 C34 106.48(19) . . ?
C36 C33 C34 106.81(18) . . ?
C32 C33 C34 112.45(17) . . ?
C33 C34 H34A 109.5 . . ?
C33 C34 H34B 109.5 . . ?
H34A C34 H34B 109.5 . . ?
C33 C34 H34C 109.5 . . ?
H34A C34 H34C 109.5 . . ?
H34B C34 H34C 109.5 . . ?
C33 C35 H35A 109.5 . . ?
C33 C35 H35B 109.5 . . ?
H35A C35 H35B 109.5 . . ?
C33 C35 H35C 109.5 . . ?
H35A C35 H35C 109.5 . . ?
H35B C35 H35C 109.5 . . ?
C33 C36 H36A 109.5 . . ?
C33 C36 H36B 109.5 . . ?
H36A C36 H36B 109.5 . . ?
C33 C36 H36C 109.5 . . ?
H36A C36 H36C 109.5 . . ?
H36B C36 H36C 109.5 . . ?
C30 C37 H37A 109.5 . . ?
C30 C37 H37B 109.5 . . ?
H37A C37 H37B 109.5 . . ?
C30 C37 H37C 109.5 . . ?
H37A C37 H37C 109.5 . . ?
H37B C37 H37C 109.5 . . ?
C39 C38 C41 111.59(18) . . ?
C39 C38 C28 110.55(16) . . ?
C41 C38 C28 110.70(16) . . ?
C39 C38 C40 106.48(17) . . ?
C41 C38 C40 106.06(18) . . ?
C28 C38 C40 111.30(17) . . ?
C38 C39 H39A 109.5 . . ?
C38 C39 H39B 109.5 . . ?
H39A C39 H39B 109.5 . . ?
C38 C39 H39C 109.5 . . ?
H39A C39 H39C 109.5 . . ?
H39B C39 H39C 109.5 . . ?
C38 C40 H40A 109.5 . . ?
C38 C40 H40B 109.5 . . ?
H40A C40 H40B 109.5 . . ?
C38 C40 H40C 109.5 . . ?
H40A C40 H40C 109.5 . . ?
H40B C40 H40C 109.5 . . ?
C38 C41 H41A 109.5 . . ?
C38 C41 H41B 109.5 . . ?
H41A C41 H41B 109.5 . . ?
C38 C41 H41C 109.5 . . ?
H41A C41 H41C 109.5 . . ?
H41B C41 H41C 109.5 . . ?
C43 C42 Al1 124.14(14) . . ?
C43 C42 H42A 106.3 . . ?
Al1 C42 H42A 106.3 . . ?
C43 C42 H42B 106.3 . . ?
Al1 C42 H42B 106.3 . . ?
H42A C42 H42B 106.4 . . ?
C42 C43 H43A 109.5 . . ?
C42 C43 H43B 109.5 . . ?
H43A C43 H43B 109.5 . . ?
C42 C43 H43C 109.5 . . ?
H43A C43 H43C 109.5 . . ?
H43B C43 H43C 109.5 . . ?

loop_
_geom_bond_atom_site_label_1
_geom_bond_atom_site_label_2
_geom_bond_distance
_geom_bond_site_symmetry_2
_geom_bond_publ_flag
Al1 O1 1.7665(12) . ?
Al1 O2 1.7795(13) . ?
Al1 C42 1.9967(18) . ?
Al1 C1 2.0627(18) . ?
O1 C12 1.364(2) . ?
O2 C27 1.359(2) . ?
N1 C3 1.330(2) . ?
N1 C1 1.413(2) . ?
N1 C4 1.500(2) . ?
N2 C3 1.326(2) . ?
N2 C2 1.375(2) . ?
N2 C8 1.504(2) . ?
C1 C2 1.368(2) . ?
C2 H2 0.9500 . ?
C3 H3 0.9500 . ?
C4 C5 1.518(3) . ?
C4 C7 1.520(2) . ?
C4 C6 1.523(3) . ?
C5 H5A 0.9800 . ?
C5 H5B 0.9800 . ?
C5 H5C 0.9800 . ?
C6 H6A 0.9800 . ?
C6 H6B 0.9800 . ?
C6 H6C 0.9800 . ?
C7 H7A 0.9800 . ?
C7 H7B 0.9800 . ?
C7 H7C 0.9800 . ?
C8 C10 1.495(3) . ?
C8 C11 1.513(3) . ?
C8 C9 1.529(3) . ?
C9 H9A 0.9800 . ?
C9 H9B 0.9800 . ?
C9 H9C 0.9800 . ?
C10 H10A 0.9800 . ?
C10 H10B 0.9800 . ?
C10 H10C 0.9800 . ?
C11 H11A 0.9800 . ?
C11 H11B 0.9800 . ?
C11 H11C 0.9800 . ?
C12 C13 1.422(3) . ?
C12 C17 1.425(2) . ?
C13 C14 1.397(3) . ?
C13 C23 1.545(3) . ?
C14 C15 1.382(3) . ?
C14 H14 0.9500 . ?
C15 C16 1.383(3) . ?
C15 C22 1.515(3) . ?
C16 C17 1.394(3) . ?
C16 H16 0.9500 . ?
C17 C18 1.544(2) . ?
C18 C19 1.527(3) . ?
C18 C20 1.534(3) . ?
C18 C21 1.535(3) . ?
C19 H19A 0.9800 . ?
C19 H19B 0.9800 . ?
C19 H19C 0.9800 . ?
C20 H20A 0.9800 . ?
C20 H20B 0.9800 . ?
C20 H20C 0.9800 . ?
C21 H21A 0.9800 . ?
C21 H21B 0.9800 . ?
C21 H21C 0.9800 . ?
C22 H22A 0.9800 . ?
C22 H22B 0.9800 . ?
C22 H22C 0.9800 . ?
C23 C25 1.531(3) . ?
C23 C24 1.532(3) . ?
C23 C26 1.546(3) . ?
C24 H24A 0.9800 . ?
C24 H24B 0.9800 . ?
C24 H24C 0.9800 . ?
C25 H25A 0.9800 . ?
C25 H25B 0.9800 . ?
C25 H25C 0.9800 . ?
C26 H26A 0.9800 . ?
C26 H26B 0.9800 . ?
C26 H26C 0.9800 . ?
C27 C28 1.425(3) . ?
C27 C32 1.426(3) . ?
C28 C29 1.397(3) . ?
C28 C38 1.546(3) . ?
C29 C30 1.381(3) . ?
C29 H29 0.9500 . ?
C30 C31 1.385(3) . ?
C30 C37 1.511(3) . ?
C31 C32 1.399(3) . ?
C31 H31 0.9500 . ?
C32 C33 1.541(3) . ?
C33 C35 1.525(3) . ?
C33 C36 1.537(3) . ?
C33 C34 1.543(3) . ?
C34 H34A 0.9800 . ?
C34 H34B 0.9800 . ?
C34 H34C 0.9800 . ?
C35 H35A 0.9800 . ?
C35 H35B 0.9800 . ?
C35 H35C 0.9800 . ?
C36 H36A 0.9800 . ?
C36 H36B 0.9800 . ?
C36 H36C 0.9800 . ?
C37 H37A 0.9800 . ?
C37 H37B 0.9800 . ?
C37 H37C 0.9800 . ?
C38 C39 1.533(3) . ?
C38 C41 1.537(3) . ?
C38 C40 1.545(3) . ?
C39 H39A 0.9800 . ?
C39 H39B 0.9800 . ?
C39 H39C 0.9800 . ?
C40 H40A 0.9800 . ?
C40 H40B 0.9800 . ?
C40 H40C 0.9800 . ?
C41 H41A 0.9800 . ?
C41 H41B 0.9800 . ?
C41 H41C 0.9800 . ?
C42 C43 1.543(3) . ?
C42 H42A 0.9900 . ?
C42 H42B 0.9900 . ?
C43 H43A 0.9800 . ?
C43 H43B 0.9800 . ?
C43 H43C 0.9800 . ?

loop_
_geom_torsion_atom_site_label_1
_geom_torsion_atom_site_label_2
_geom_torsion_atom_site_label_3
_geom_torsion_atom_site_label_4
_geom_torsion
_geom_torsion_site_symmetry_1
_geom_torsion_site_symmetry_2
_geom_torsion_site_symmetry_3
_geom_torsion_site_symmetry_4
_geom_torsion_publ_flag
O2 Al1 O1 C12 0.6(2) . . . . ?
C42 Al1 O1 C12 121.1(2) . . . . ?
C1 Al1 O1 C12 -109.9(2) . . . . ?
O1 Al1 O2 C27 -121.11(19) . . . . ?
C42 Al1 O2 C27 120.0(2) . . . . ?
C1 Al1 O2 C27 -2.5(2) . . . . ?
C3 N1 C1 C2 0.33(19) . . . . ?
C4 N1 C1 C2 176.60(16) . . . . ?
C3 N1 C1 Al1 -174.95(15) . . . . ?
C4 N1 C1 Al1 1.3(3) . . . . ?
N1 C1 C2 N2 0.13(19) . . . . ?
Al1 C1 C2 N2 176.37(12) . . . . ?
C3 N2 C2 C1 -0.5(2) . . . . ?
C8 N2 C2 C1 -176.74(17) . . . . ?
C2 N2 C3 N1 0.7(2) . . . . ?
C8 N2 C3 N1 177.13(16) . . . . ?
C1 N1 C3 N2 -0.7(2) . . . . ?
C4 N1 C3 N2 -177.13(15) . . . . ?
C3 N1 C4 C5 -133.28(18) . . . . ?
C1 N1 C4 C5 50.9(2) . . . . ?
C3 N1 C4 C7 104.03(19) . . . . ?
C1 N1 C4 C7 -71.8(2) . . . . ?
C3 N1 C4 C6 -14.0(2) . . . . ?
C1 N1 C4 C6 170.18(17) . . . . ?
C3 N2 C8 C10 -73.1(3) . . . . ?
C2 N2 C8 C10 102.5(3) . . . . ?
C3 N2 C8 C11 166.4(2) . . . . ?
C2 N2 C8 C11 -18.0(3) . . . . ?
C3 N2 C8 C9 48.6(3) . . . . ?
C2 N2 C8 C9 -135.8(2) . . . . ?
Al1 O1 C12 C13 -71.9(3) . . . . ?
Al1 O1 C12 C17 110.6(2) . . . . ?
O1 C12 C13 C14 165.91(16) . . . . ?
C17 C12 C13 C14 -16.5(3) . . . . ?
O1 C12 C13 C23 -18.6(3) . . . . ?
C17 C12 C13 C23 158.98(17) . . . . ?
C12 C13 C14 C15 5.2(3) . . . . ?
C23 C13 C14 C15 -170.55(19) . . . . ?
C13 C14 C15 C16 6.3(3) . . . . ?
C13 C14 C15 C22 -179.1(2) . . . . ?
C14 C15 C16 C17 -6.5(3) . . . . ?
C22 C15 C16 C17 178.9(2) . . . . ?
C15 C16 C17 C12 -4.7(3) . . . . ?
C15 C16 C17 C18 170.29(18) . . . . ?
O1 C12 C17 C16 -166.08(16) . . . . ?
C13 C12 C17 C16 16.3(2) . . . . ?
O1 C12 C17 C18 19.1(2) . . . . ?
C13 C12 C17 C18 -158.48(16) . . . . ?
C16 C17 C18 C19 114.54(19) . . . . ?
C12 C17 C18 C19 -70.8(2) . . . . ?
C16 C17 C18 C20 -123.39(18) . . . . ?
C12 C17 C18 C20 51.3(2) . . . . ?
C16 C17 C18 C21 -6.3(2) . . . . ?
C12 C17 C18 C21 168.39(17) . . . . ?
C14 C13 C23 C25 -106.3(2) . . . . ?
C12 C13 C23 C25 78.3(2) . . . . ?
C14 C13 C23 C24 129.48(19) . . . . ?
C12 C13 C23 C24 -46.0(2) . . . . ?
C14 C13 C23 C26 13.2(3) . . . . ?
C12 C13 C23 C26 -162.27(19) . . . . ?
Al1 O2 C27 C28 -77.0(3) . . . . ?
Al1 O2 C27 C32 102.9(2) . . . . ?
O2 C27 C28 C29 165.37(16) . . . . ?
C32 C27 C28 C29 -14.6(3) . . . . ?
O2 C27 C28 C38 -14.8(3) . . . . ?
C32 C27 C28 C38 165.26(17) . . . . ?
C27 C28 C29 C30 5.4(3) . . . . ?
C38 C28 C29 C30 -174.44(18) . . . . ?
C28 C29 C30 C31 5.1(3) . . . . ?
C28 C29 C30 C37 -177.3(2) . . . . ?
C29 C30 C31 C32 -6.5(3) . . . . ?
C37 C30 C31 C32 175.9(2) . . . . ?
C30 C31 C32 C27 -2.6(3) . . . . ?
C30 C31 C32 C33 178.94(19) . . . . ?
O2 C27 C32 C31 -166.67(16) . . . . ?
C28 C27 C32 C31 13.3(3) . . . . ?
O2 C27 C32 C33 11.7(3) . . . . ?
C28 C27 C32 C33 -168.38(18) . . . . ?
C31 C32 C33 C35 -133.64(19) . . . . ?
C27 C32 C33 C35 48.0(2) . . . . ?
C31 C32 C33 C36 103.7(2) . . . . ?
C27 C32 C33 C36 -74.6(2) . . . . ?
C31 C32 C33 C34 -14.8(3) . . . . ?
C27 C32 C33 C34 166.89(19) . . . . ?
C29 C28 C38 C39 -97.8(2) . . . . ?
C27 C28 C38 C39 82.4(2) . . . . ?
C29 C28 C38 C41 138.00(18) . . . . ?
C27 C28 C38 C41 -41.8(2) . . . . ?
C29 C28 C38 C40 20.3(3) . . . . ?
C27 C28 C38 C40 -159.52(19) . . . . ?
